data_8102909
loop_
_publ_author_name
'Hj. Mattausch'
'A. Simon'

_publ_section_title
;
Crystal structure of tetragadolinium monosilicide hexabromide, Gd~4~SiBr~6~
;
_journal_issue 3
_journal_name_full 'Zeitschrift f\"ur Kristallographie - New Crystal Structures'
_journal_page_first 313
_journal_page_last 313
_journal_volume 220
_journal_year 2005
_chemical_formula_sum 'Br6 Gd4 Si'
_chemical_formula_weight 1136.55
_chemical_name_common tetragadolinium-hexabromide-monosilicide
_chemical_name_systematic
; 
tetragadolinium hexabromide monosilicide 
;
_space_group_IT_number 55
_symmetry_cell_setting orthorhombic
_symmetry_space_group_name_Hall '-P 2 2ab'
_symmetry_space_group_name_H-M 'P b a m'
_atom_sites_solution_primary direct
_atom_sites_solution_secondary difmap
_audit_creation_method SHELXL-97
_cell_angle_alpha 90.00
_cell_angle_beta 90.00
_cell_angle_gamma 90.00
_cell_formula_units_Z 2
_cell_length_a 13.172(2)
_cell_length_b 13.982(1)
_cell_length_c 4.083(1)
_cell_measurement_reflns_used 9437
_cell_measurement_temperature 293(2)
_cell_measurement_theta_max 50.0
_cell_measurement_theta_min 4.2
_cell_volume 752.0(2)
_computing_cell_refinement 'IPDS package (Stoe, Darmstadt, 1997)'
_computing_data_collection 'IPDS package (Stoe, Darmstadt, 1997)'
_computing_data_reduction 'IPDS package (Stoe, Darmstadt, 1997)'
_computing_molecular_graphics 'ATOMS 5.0 (Dowty, 1997) [7]'
_computing_structure_refinement 'SHELXL-97 (Sheldrick, 1997)'
_computing_structure_solution 'SHELXS-97 (Sheldrick, 1990)'
_diffrn_ambient_temperature 293(2)
_diffrn_measured_fraction_theta_full 0.996
_diffrn_measured_fraction_theta_max 0.996
_diffrn_measurement_device_type 'Stoe IPDS I'
_diffrn_measurement_method phi
_diffrn_radiation_monochromator graphite
_diffrn_radiation_source 'fine-focus sealed tube'
_diffrn_radiation_type MoK\a
_diffrn_radiation_wavelength 0.71073
_diffrn_reflns_av_R_equivalents 0.0000
_diffrn_reflns_av_sigmaI/netI 0.0150
_diffrn_reflns_limit_h_max 17
_diffrn_reflns_limit_h_min 0
_diffrn_reflns_limit_k_max 19
_diffrn_reflns_limit_k_min 0
_diffrn_reflns_limit_l_max 5
_diffrn_reflns_limit_l_min 0
_diffrn_reflns_number 1132
_diffrn_reflns_theta_full 29.00
_diffrn_reflns_theta_max 29.00
_diffrn_reflns_theta_min 2.12
_exptl_absorpt_coefficient_mu 33.382
_exptl_absorpt_correction_T_max 0.2909
_exptl_absorpt_correction_T_min 0.0354
_exptl_absorpt_correction_type numerical
_exptl_absorpt_process_details 'XRED, XSHAPE (Stoe, Darmstadt, 1997)'
_exptl_crystal_colour 'blue black'
_exptl_crystal_density_diffrn 5.020
_exptl_crystal_density_method 'not measured'
_exptl_crystal_description needle
_exptl_crystal_F_000 960
_exptl_crystal_size_max 0.25
_exptl_crystal_size_min 0.04
_refine_diff_density_max 2.051
_refine_diff_density_min -1.652
_refine_diff_density_rms 0.266
_refine_ls_extinction_coef 0.0021(2)
_refine_ls_extinction_expression Fc^*^=kFc[1+0.001xFc^2^\l^3^/sin(2\q)]^-1/4^
_refine_ls_extinction_method SHELXL
_refine_ls_goodness_of_fit_ref 0.969
_refine_ls_matrix_type full
_refine_ls_number_parameters 36
_refine_ls_number_reflns 1132
_refine_ls_number_restraints 0
_refine_ls_restrained_S_all 0.969
_refine_ls_R_factor_all 0.0334
_refine_ls_R_factor_gt 0.0262
_refine_ls_shift/su_max 0.000
_refine_ls_shift/su_mean 0.000
_refine_ls_structure_factor_coef Fsqd
_refine_ls_weighting_details 'calc w=1/[\s^2^(Fo^2^)+(0.0423P)^2^+0.0000P] where P=(Fo^2^+2Fc^2^)/3'
_refine_ls_weighting_scheme calc
_refine_ls_wR_factor_gt 0.0587
_refine_ls_wR_factor_ref 0.0606
_reflns_number_gt 968
_reflns_number_total 1132
_reflns_threshold_expression >2sigma(I)
_cod_data_source_file 409839.cff
_cod_data_source_block gd4br6si
_cod_original_sg_symbol_H-M Pbam
_cod_database_code 8102909

loop_
_symmetry_equiv_pos_as_xyz
'x, y, z'
'-x, -y, z'
'-x+1/2, y+1/2, -z'
'x+1/2, -y+1/2, -z'
'-x, -y, -z'
'x, y, -z'
'x-1/2, -y-1/2, z'
'-x-1/2, y-1/2, z'

loop_
_atom_site_label
_atom_site_type_symbol
_atom_site_fract_x
_atom_site_fract_y
_atom_site_fract_z
_atom_site_U_iso_or_equiv
_atom_site_adp_type
_atom_site_occupancy
_atom_site_symmetry_multiplicity
_atom_site_Wyckoff_symbol
_atom_site_calc_flag
_atom_site_refinement_flags
_atom_site_disorder_assembly
_atom_site_disorder_group
Gd1 Gd 0.11866(3) 0.33891(2) 0.5000 0.01974(12) Uani 1 4 h d S . .
Gd2 Gd 0.12027(3) 0.57837(2) 0.0000 0.01749(11) Uani 1 4 g d S . .
Br1 Br 0.24129(7) 0.16104(6) 0.5000 0.02960(19) Uani 1 4 h d S . .
Br2 Br 0.25763(6) 0.40890(5) 0.0000 0.02384(17) Uani 1 4 g d S . .
Br3 Br -0.00025(6) 0.24117(5) 0.0000 0.02336(17) Uani 1 4 g d S . .
Si1 Si 0.0000 0.5000 0.5000 0.0161(5) Uani 1 2 d d S . .

loop_
_atom_site_aniso_label
_atom_site_aniso_U_11
_atom_site_aniso_U_22
_atom_site_aniso_U_33
_atom_site_aniso_U_23
_atom_site_aniso_U_13
_atom_site_aniso_U_12
Gd1 0.02124(19) 0.01998(17) 0.01800(19) 0.000 0.000 0.00435(12)
Gd2 0.01762(17) 0.01937(17) 0.01547(18) 0.000 0.000 -0.00182(12)
Br1 0.0333(4) 0.0349(4) 0.0206(4) 0.000 0.000 0.0176(3)
Br2 0.0211(3) 0.0281(3) 0.0223(4) 0.000 0.000 0.0025(3)
Br3 0.0269(3) 0.0210(3) 0.0221(3) 0.000 0.000 -0.0007(3)
Si1 0.0156(10) 0.0161(11) 0.0164(11) 0.000 0.000 0.0005(9)

loop_
_atom_type_symbol
_atom_type_description
_atom_type_scat_dispersion_real
_atom_type_scat_dispersion_imag
_atom_type_scat_source
Si Si 0.0817 0.0704 'International Tables Vol C Tables 4.2.6.8 and 6.1.1.4'
Br Br -0.2901 2.4595 'International Tables Vol C Tables 4.2.6.8 and 6.1.1.4'
Gd Gd -0.1653 3.9035 'International Tables Vol C Tables 4.2.6.8 and 6.1.1.4'

loop_
_geom_angle_atom_site_label_1
_geom_angle_atom_site_label_2
_geom_angle_atom_site_label_3
_geom_angle
_geom_angle_site_symmetry_1
_geom_angle_site_symmetry_3
_geom_angle_publ_flag
Si1 Gd1 Br2 94.719(17) . 1_556 ?
Si1 Gd1 Br2 94.719(17) . . ?
Br2 Gd1 Br2 89.05(3) 1_556 . ?
Si1 Gd1 Br3 94.524(19) . . ?
Br2 Gd1 Br3 170.76(3) 1_556 . ?
Br2 Gd1 Br3 90.25(2) . . ?
Si1 Gd1 Br3 94.524(19) . 1_556 ?
Br2 Gd1 Br3 90.25(2) 1_556 1_556 ?
Br2 Gd1 Br3 170.76(2) . 1_556 ?
Br3 Gd1 Br3 88.97(3) . 1_556 ?
Si1 Gd1 Br1 178.25(2) . . ?
Br2 Gd1 Br1 86.53(2) 1_556 . ?
Br2 Gd1 Br1 86.53(2) . . ?
Br3 Gd1 Br1 84.23(2) . . ?
Br3 Gd1 Br1 84.23(2) 1_556 . ?
Si1 Gd1 Gd2 45.703(8) . 1_556 ?
Br2 Gd1 Gd2 49.048(16) 1_556 1_556 ?
Br2 Gd1 Gd2 94.280(19) . 1_556 ?
Br3 Gd1 Gd2 140.19(2) . 1_556 ?
Br3 Gd1 Gd2 92.212(17) 1_556 1_556 ?
Br1 Gd1 Gd2 135.486(17) . 1_556 ?
Si1 Gd1 Gd2 45.703(8) . . ?
Br2 Gd1 Gd2 94.280(19) 1_556 . ?
Br2 Gd1 Gd2 49.048(16) . . ?
Br3 Gd1 Gd2 92.212(17) . . ?
Br3 Gd1 Gd2 140.19(2) 1_556 . ?
Br1 Gd1 Gd2 135.486(17) . . ?
Gd2 Gd1 Gd2 62.742(15) 1_556 . ?
Si1 Gd1 Gd2 45.643(8) . 5_565 ?
Br2 Gd1 Gd2 140.326(18) 1_556 5_565 ?
Br2 Gd1 Gd2 92.313(19) . 5_565 ?
Br3 Gd1 Gd2 48.914(17) . 5_565 ?
Br3 Gd1 Gd2 94.11(2) 1_556 5_565 ?
Br1 Gd1 Gd2 133.140(16) . 5_565 ?
Gd2 Gd1 Gd2 91.346(11) 1_556 5_565 ?
Gd2 Gd1 Gd2 58.804(11) . 5_565 ?
Si1 Gd1 Gd2 45.643(8) . 5_566 ?
Br2 Gd1 Gd2 92.313(19) 1_556 5_566 ?
Br2 Gd1 Gd2 140.326(18) . 5_566 ?
Br3 Gd1 Gd2 94.11(2) . 5_566 ?
Br3 Gd1 Gd2 48.914(17) 1_556 5_566 ?
Br1 Gd1 Gd2 133.140(16) . 5_566 ?
Gd2 Gd1 Gd2 58.804(11) 1_556 5_566 ?
Gd2 Gd1 Gd2 91.346(11) . 5_566 ?
Gd2 Gd1 Gd2 62.671(16) 5_565 5_566 ?
Si1 Gd2 Si1 93.328(18) 1_554 . ?
Si1 Gd2 Br1 176.350(17) 1_554 3_556 ?
Si1 Gd2 Br1 89.916(18) . 3_556 ?
Si1 Gd2 Br1 89.916(18) 1_554 3 ?
Si1 Gd2 Br1 176.350(17) . 3 ?
Br1 Gd2 Br1 86.79(3) 3_556 3 ?
Si1 Gd2 Br3 91.787(14) 1_554 5_565 ?
Si1 Gd2 Br3 91.787(14) . 5_565 ?
Br1 Gd2 Br3 89.78(2) 3_556 5_565 ?
Br1 Gd2 Br3 89.78(2) 3 5_565 ?
Si1 Gd2 Br2 91.847(14) 1_554 . ?
Si1 Gd2 Br2 91.847(14) . . ?
Br1 Gd2 Br2 86.37(2) 3_556 . ?
Br1 Gd2 Br2 86.37(2) 3 . ?
Br3 Gd2 Br2 174.70(2) 5_565 . ?
Si1 Gd2 Gd2 46.664(9) 1_554 5_565 ?
Si1 Gd2 Gd2 46.664(9) . 5_565 ?
Br1 Gd2 Gd2 136.554(13) 3_556 5_565 ?
Br1 Gd2 Gd2 136.554(13) 3 5_565 ?
Br3 Gd2 Gd2 92.60(2) 5_565 5_565 ?
Br2 Gd2 Gd2 92.69(2) . 5_565 ?
Si1 Gd2 Gd1 44.355(7) 1_554 1_554 ?
Si1 Gd2 Gd1 92.422(14) . 1_554 ?
Br1 Gd2 Gd1 133.88(2) 3_556 1_554 ?
Br1 Gd2 Gd1 88.727(18) 3 1_554 ?
Br3 Gd2 Gd1 136.109(14) 5_565 1_554 ?
Br2 Gd2 Gd1 47.522(13) . 1_554 ?
Gd2 Gd2 Gd1 60.649(10) 5_565 1_554 ?
Si1 Gd2 Gd1 92.422(14) 1_554 . ?
Si1 Gd2 Gd1 44.355(8) . . ?
Br1 Gd2 Gd1 88.727(17) 3_556 . ?
Br1 Gd2 Gd1 133.88(2) 3 . ?
Br3 Gd2 Gd1 136.109(14) 5_565 . ?
Br2 Gd2 Gd1 47.522(13) . . ?
Gd2 Gd2 Gd1 60.649(10) 5_565 . ?
Gd1 Gd2 Gd1 62.742(15) 1_554 . ?
Si1 Gd2 Gd1 44.299(8) 1_554 5_565 ?
Si1 Gd2 Gd1 92.338(16) . 5_565 ?
Br1 Gd2 Gd1 137.28(2) 3_556 5_565 ?
Br1 Gd2 Gd1 91.15(2) 3 5_565 ?
Br3 Gd2 Gd1 47.520(13) 5_565 5_565 ?
Br2 Gd2 Gd1 136.114(13) . 5_565 ?
Gd2 Gd2 Gd1 60.546(12) 5_565 5_565 ?
Gd1 Gd2 Gd1 88.654(11) 1_554 5_565 ?
Gd1 Gd2 Gd1 121.196(11) . 5_565 ?
Si1 Gd2 Gd1 92.338(16) 1_554 5_566 ?
Si1 Gd2 Gd1 44.299(8) . 5_566 ?
Br1 Gd2 Gd1 91.15(2) 3_556 5_566 ?
Br1 Gd2 Gd1 137.28(2) 3 5_566 ?
Br3 Gd2 Gd1 47.520(13) 5_565 5_566 ?
Br2 Gd2 Gd1 136.114(13) . 5_566 ?
Gd2 Gd2 Gd1 60.546(12) 5_565 5_566 ?
Gd1 Gd2 Gd1 121.196(11) 1_554 5_566 ?
Gd1 Gd2 Gd1 88.654(11) . 5_566 ?
Gd1 Gd2 Gd1 62.671(16) 5_565 5_566 ?
Gd1 Br1 Gd2 131.339(18) . 3_546 ?
Gd1 Br1 Gd2 131.340(18) . 3_545 ?
Gd2 Br1 Gd2 86.79(3) 3_546 3_545 ?
Gd1 Br2 Gd1 89.05(3) 1_554 . ?
Gd1 Br2 Gd2 83.431(19) 1_554 . ?
Gd1 Br2 Gd2 83.431(19) . . ?
Gd1 Br3 Gd1 88.97(3) . 1_554 ?
Gd1 Br3 Gd2 83.57(2) . 5_565 ?
Gd1 Br3 Gd2 83.57(2) 1_554 5_565 ?
Gd1 Si1 Gd1 180.0 . 5_566 ?
Gd1 Si1 Gd2 90.058(10) . 5_565 ?
Gd1 Si1 Gd2 89.942(10) 5_566 5_565 ?
Gd1 Si1 Gd2 89.942(10) . 1_556 ?
Gd1 Si1 Gd2 90.058(10) 5_566 1_556 ?
Gd2 Si1 Gd2 180.0 5_565 1_556 ?
Gd1 Si1 Gd2 90.058(10) . 5_566 ?
Gd1 Si1 Gd2 89.942(10) 5_566 5_566 ?
Gd2 Si1 Gd2 93.328(18) 5_565 5_566 ?
Gd2 Si1 Gd2 86.672(18) 1_556 5_566 ?
Gd1 Si1 Gd2 89.942(10) . . ?
Gd1 Si1 Gd2 90.058(10) 5_566 . ?
Gd2 Si1 Gd2 86.672(18) 5_565 . ?
Gd2 Si1 Gd2 93.328(18) 1_556 . ?
Gd2 Si1 Gd2 180.000(12) 5_566 . ?

loop_
_geom_bond_atom_site_label_1
_geom_bond_atom_site_label_2
_geom_bond_distance
_geom_bond_site_symmetry_2
_geom_bond_publ_flag
Gd1 Si1 2.7416(4) . ?
Gd1 Br2 2.9114(7) 1_556 ?
Gd1 Br2 2.9114(7) . ?
Gd1 Br3 2.9135(7) . ?
Gd1 Br3 2.9135(7) 1_556 ?
Gd1 Br1 2.9654(8) . ?
Gd1 Gd2 3.9216(5) 1_556 ?
Gd1 Gd2 3.9216(5) . ?
Gd1 Gd2 3.9256(6) 5_565 ?
Gd1 Gd2 3.9256(6) 5_566 ?
Gd2 Si1 2.8068(5) 1_554 ?
Gd2 Si1 2.8068(5) . ?
Gd2 Br1 2.9714(7) 3_556 ?
Gd2 Br1 2.9714(7) 3 ?
Gd2 Br3 2.9775(8) 5_565 ?
Gd2 Br2 2.9814(8) . ?
Gd2 Gd2 3.8525(8) 5_565 ?
Gd2 Gd1 3.9216(5) 1_554 ?
Gd2 Gd1 3.9256(6) 5_565 ?
Gd2 Gd1 3.9256(6) 5_566 ?
Br1 Gd2 2.9714(7) 3_546 ?
Br1 Gd2 2.9714(7) 3_545 ?
Br2 Gd1 2.9114(7) 1_554 ?
Br3 Gd1 2.9135(7) 1_554 ?
Br3 Gd2 2.9775(8) 5_565 ?
Si1 Gd1 2.7416(4) 5_566 ?
Si1 Gd2 2.8068(5) 5_565 ?
Si1 Gd2 2.8068(5) 1_556 ?
Si1 Gd2 2.8068(5) 5_566 ?
